data_2101411
loop_
_publ_author_name
'Harding, M. M.'
'Kariuki, B. M.'
'Williams, L.'
'Anwar, J.'

_publ_section_title
;
 <small>DL</small>-Norleucine: redetermination of structure and
 observations with synchrotron radiation Laue diffraction on heating
 towards transformation
;
_journal_issue 6
_journal_name_full 'Acta Crystallographica Section B'
_journal_page_first 1059
_journal_page_last 1062
_journal_paper_doi 10.1107/S0108768195006331
_journal_volume 51
_journal_year 1995
_chemical_formula_sum 'C6 H13 N O2'
_chemical_formula_weight 131.17
_symmetry_cell_setting monoclinic
_symmetry_space_group_name_Hall '-P 2yab'
_symmetry_space_group_name_H-M 'P 1 21/a 1'
_cell_angle_alpha 90.0
_cell_angle_beta 104.681(11)
_cell_angle_gamma 90.0
_cell_formula_units_Z 4
_cell_length_a 9.9069(13)
_cell_length_b 4.737(2)
_cell_length_c 16.382(2)
_cell_volume 743.7(3)
_diffrn_radiation_type Mo
_diffrn_radiation_wavelength 0.71073
_exptl_absorpt_coefficient_mu 0.087
_exptl_crystal_density_diffrn 1.171
_exptl_crystal_F_000 288
_cod_data_source_file he0119.cif
_cod_data_source_block he0119a
_cod_original_cell_volume 743.8(3)
_cod_original_formula_sum 'C6 H13 N1 O2'
_cod_database_code 2101411

loop_
_atom_site_label
_atom_site_fract_x
_atom_site_fract_y
_atom_site_fract_z
_atom_site_U_iso_or_equiv
C1 .3872(2) .1138(4) .10990(10) .0260(10)
C2 .2915(2) -.0601(4) .14960(10) .0260(10)
C3 .2980(2) .0540(5) .23770(10) .0360(10)
C4 .1979(3) -.0759(6) .2832(2) .0450(10)
C5 .2135(4) .0377(9) .3707(2) .0630(10)
C6 .1053(5) -.0686(11) .4135(2) .0820(10)
N1 .1467(2) -.0466(4) .09500(10) .0280(10)
O1 .51360(10) .0436(3) .12710(10) .0400(10)
O2 .33480(10) .3228(3) .06690(10) .0340(10)
H1 .111(2) .118(6) .1027(14) .035(6)
H4 .322(2) -.249(5) .1516(13) .035(6)
H5 .395(3) .035(5) .2688(16) .045(7)
H6 .278(3) .262(6) .2309(16) .055(7)
H7 .104(4) -.051(6) .252(2) .071(9)
H3 .094(2) -.181(5) .1132(14) .039(6)
H9 .300(5) .011(11) .401(3) .133(18)
H8 .211(3) -.282(8) .2873(19) .073(9)
H10 .203(4) .237(10) .365(2) .098(13)
H11 .005(6) -.028(13) .384(4) .18(3)
H12 .122(4) .003(9) .465(3) .107(13)
H13 .105(6) -.279(14) .419(4) .18(2)
H2 .148(2) -.067(5) .0387(18) .045(7)
